data_4085825
loop_
_publ_author_name
'\<Skoch, Karel'
'C\'isa\<rov\'a, Ivana'
'\<St\<epni\<cka, Petr'

_publ_section_title
;
 Phosphinoferrocene Ureas: Synthesis, Structural Characterization, and
 Catalytic Use in Palladium-Catalyzed Cyanation of Aryl Bromides
;
_journal_issue 10
_journal_name_full Organometallics
_journal_page_first 1942
_journal_paper_doi 10.1021/acs.organomet.5b00197
_journal_volume 34
_journal_year 2015
_chemical_formula_moiety 'C39 H39 Cl Fe N3 O P Pd, 2 (C H Cl3)'
_chemical_formula_sum 'C41 H41 Cl7 Fe N3 O P Pd'
_chemical_formula_weight 1035.15
_chemical_name_systematic
; 
 ? 
;
_space_group_IT_number 2
_symmetry_cell_setting triclinic
_symmetry_space_group_name_Hall '-P 1'
_symmetry_space_group_name_H-M 'P -1'
_atom_sites_solution_hydrogens mixed
_atom_sites_solution_primary direct
_atom_sites_solution_secondary difmap
_audit_creation_method SHELXL-97
_cell_angle_alpha 107.3800(10)
_cell_angle_beta 92.8850(10)
_cell_angle_gamma 91.5050(10)
_cell_formula_units_Z 2
_cell_length_a 11.0864(3)
_cell_length_b 12.4525(3)
_cell_length_c 16.3161(5)
_cell_measurement_reflns_used 8995
_cell_measurement_temperature 150(2)
_cell_measurement_theta_max 27.43
_cell_measurement_theta_min 2.32
_cell_volume 2144.91(10)
_computing_cell_refinement 'Bruker SAINT'
_computing_data_collection 'Bruker APEX2'
_computing_data_reduction 'Bruker SAINT'
_computing_molecular_graphics 'PLATON (Spek, 2003)'
_computing_publication_material 'PLATON (Spek, 2003)'
_computing_structure_refinement 'SHELXL-97 (Sheldrick, 2008)'
_computing_structure_solution 'SHELXS-97 (Sheldrick, 2008)'
_diffrn_ambient_temperature 150(2)
_diffrn_measured_fraction_theta_full 0.998
_diffrn_measured_fraction_theta_max 0.998
_diffrn_measurement_device_type 'Bruker APEX-II CCD'
_diffrn_measurement_method '\f and \w scans'
_diffrn_radiation_monochromator graphite
_diffrn_radiation_source 'fine-focus sealed tube'
_diffrn_radiation_type MoK\a
_diffrn_radiation_wavelength 0.71073
_diffrn_reflns_av_R_equivalents 0.0311
_diffrn_reflns_av_sigmaI/netI 0.0424
_diffrn_reflns_limit_h_max 10
_diffrn_reflns_limit_h_min -13
_diffrn_reflns_limit_k_max 15
_diffrn_reflns_limit_k_min -15
_diffrn_reflns_limit_l_max 20
_diffrn_reflns_limit_l_min -20
_diffrn_reflns_number 25830
_diffrn_reflns_theta_full 26.00
_diffrn_reflns_theta_max 26.00
_diffrn_reflns_theta_min 1.31
_exptl_absorpt_coefficient_mu 1.268
_exptl_absorpt_correction_T_max 0.786
_exptl_absorpt_correction_T_min 0.644
_exptl_absorpt_correction_type numerical
_exptl_absorpt_process_details 'SADABS V2012/1 (Bruker AXS Inc.)'
_exptl_crystal_colour orange
_exptl_crystal_density_diffrn 1.600
_exptl_crystal_density_method 'not measured'
_exptl_crystal_description prism
_exptl_crystal_F_000 1044
_exptl_crystal_size_max 0.38
_exptl_crystal_size_mid 0.25
_exptl_crystal_size_min 0.20
_refine_diff_density_max 1.099
_refine_diff_density_min -0.486
_refine_diff_density_rms 0.092
_refine_ls_extinction_method none
_refine_ls_goodness_of_fit_ref 1.082
_refine_ls_hydrogen_treatment constr
_refine_ls_matrix_type full
_refine_ls_number_parameters 410
_refine_ls_number_reflns 8423
_refine_ls_number_restraints 0
_refine_ls_restrained_S_all 1.082
_refine_ls_R_factor_all 0.0508
_refine_ls_R_factor_gt 0.0391
_refine_ls_shift/su_max 0.001
_refine_ls_shift/su_mean 0.000
_refine_ls_structure_factor_coef Fsqd
_refine_ls_weighting_details 'calc w=1/[\s^2^(Fo^2^)+(0.0520P)^2^+1.2363P] where P=(Fo^2^+2Fc^2^)/3'
_refine_ls_weighting_scheme calc
_refine_ls_wR_factor_gt 0.0996
_refine_ls_wR_factor_ref 0.1034
_reflns_number_gt 6748
_reflns_number_total 8423
_reflns_threshold_expression >2sigma(I)
_cod_data_source_file om5b00197_si_002.cif
_cod_data_source_block ks159sq
_cod_depositor_comments
;
The following automatic conversions were performed:
'_atom_site_symetry_multiplicity' tag replaced with
'_atom_site_symmetry_multiplicity' tag as specified in the
replacement file
'/usr/data/users/saulius/crontab/automatic-downloads/rss-feeds/ACS/lib/lists/replacement-tags.lst'.

Automatic conversion script
Id: cif_correct_tags 3376 2015-05-07 07:48:27Z andrius 

 Adding full bibliography for 4085821--4085828.cif.
;
_cod_database_code 4085825

loop_
_symmetry_equiv_pos_as_xyz
'x, y, z'
'-x, -y, -z'

loop_
_atom_site_label
_atom_site_type_symbol
_atom_site_fract_x
_atom_site_fract_y
_atom_site_fract_z
_atom_site_U_iso_or_equiv
_atom_site_adp_type
_atom_site_occupancy
_atom_site_symmetry_multiplicity
_atom_site_calc_flag
_atom_site_refinement_flags
_atom_site_disorder_assembly
_atom_site_disorder_group
Pd Pd 0.27160(2) 0.127519(19) 0.324218(16) 0.02078(9) Uani 1 1 d . . .
Fe Fe 0.33796(4) 0.34020(3) 0.58094(3) 0.01953(12) Uani 1 1 d . . .
Cl Cl 0.42942(8) 0.26018(7) 0.31496(6) 0.0356(2) Uani 1 1 d . . .
P P 0.15412(7) 0.26751(6) 0.39320(5) 0.01907(18) Uani 1 1 d . . .
O O 0.6408(3) 0.4321(3) 0.83031(19) 0.0617(10) Uani 1 1 d . A .
N1 N 0.6053(3) 0.4871(2) 0.71210(17) 0.0267(6) Uani 1 1 d . A .
H1N H 0.6006 0.5523 0.6924 0.032 Uiso 1 1 d R . .
N3 N 0.3852(3) -0.0103(2) 0.26987(19) 0.0272(6) Uani 1 1 d . . .
C1 C 0.5025(3) 0.3055(3) 0.6282(2) 0.0217(7) Uani 1 1 d . . .
C2 C 0.4699(3) 0.2274(3) 0.5455(2) 0.0253(7) Uani 1 1 d . . .
H2 H 0.5145 0.2156 0.4956 0.030 Uiso 1 1 calc R . .
C3 C 0.3587(3) 0.1701(3) 0.5510(2) 0.0287(8) Uani 1 1 d . . .
H3 H 0.3171 0.1128 0.5057 0.034 Uiso 1 1 calc R . .
C4 C 0.3216(3) 0.2132(3) 0.6349(2) 0.0312(8) Uani 1 1 d . . .
H4 H 0.2499 0.1907 0.6561 0.037 Uiso 1 1 calc R . .
C5 C 0.4104(3) 0.2970(3) 0.6836(2) 0.0269(7) Uani 1 1 d . . .
H5 H 0.4080 0.3392 0.7425 0.032 Uiso 1 1 calc R . .
C6 C 0.2222(3) 0.3685(2) 0.4901(2) 0.0202(7) Uani 1 1 d . . .
C7 C 0.1708(3) 0.4019(3) 0.5716(2) 0.0256(7) Uani 1 1 d . . .
H7 H 0.0970 0.3725 0.5851 0.031 Uiso 1 1 calc R . .
C8 C 0.2485(3) 0.4869(3) 0.6295(2) 0.0295(8) Uani 1 1 d . . .
H8 H 0.2359 0.5236 0.6882 0.035 Uiso 1 1 calc R . .
C9 C 0.3477(3) 0.5069(3) 0.5841(2) 0.0288(8) Uani 1 1 d . . .
H9 H 0.4128 0.5603 0.6072 0.035 Uiso 1 1 calc R . .
C10 C 0.3339(3) 0.4336(3) 0.4979(2) 0.0253(7) Uani 1 1 d . . .
H10 H 0.3883 0.4287 0.4539 0.030 Uiso 1 1 calc R . .
C11 C 0.6168(3) 0.3778(3) 0.6508(2) 0.0275(8) Uani 1 1 d . . .
H11A H 0.6786 0.3372 0.6744 0.033 Uiso 1 1 calc R . .
H11B H 0.6466 0.3882 0.5974 0.033 Uiso 1 1 calc R . .
C12 C 0.0132(3) 0.2325(2) 0.4339(2) 0.0199(7) Uani 1 1 d . . .
C13 C -0.0969(3) 0.2730(3) 0.4154(2) 0.0232(7) Uani 1 1 d . . .
H13 H -0.1005 0.3218 0.3804 0.028 Uiso 1 1 calc R . .
C14 C -0.2019(3) 0.2429(3) 0.4477(2) 0.0318(8) Uani 1 1 d . . .
H14 H -0.2770 0.2707 0.4343 0.038 Uiso 1 1 calc R . .
C15 C -0.1976(3) 0.1730(3) 0.4987(2) 0.0323(8) Uani 1 1 d . . .
H15 H -0.2699 0.1517 0.5199 0.039 Uiso 1 1 calc R . .
C16 C -0.0873(3) 0.1331(3) 0.5196(2) 0.0283(8) Uani 1 1 d . . .
H16 H -0.0840 0.0870 0.5566 0.034 Uiso 1 1 calc R . .
C17 C 0.0171(3) 0.1611(3) 0.4863(2) 0.0235(7) Uani 1 1 d . . .
H17 H 0.0918 0.1320 0.4989 0.028 Uiso 1 1 calc R . .
C18 C 0.1120(3) 0.3526(3) 0.3242(2) 0.0205(7) Uani 1 1 d . . .
C19 C 0.0936(3) 0.2999(3) 0.2360(2) 0.0294(8) Uani 1 1 d . . .
H19 H 0.1006 0.2208 0.2132 0.035 Uiso 1 1 calc R . .
C20 C 0.0647(4) 0.3644(3) 0.1811(2) 0.0377(9) Uani 1 1 d . . .
H20 H 0.0502 0.3285 0.1211 0.045 Uiso 1 1 calc R . .
C21 C 0.0573(3) 0.4782(3) 0.2133(3) 0.0383(9) Uani 1 1 d . . .
H21 H 0.0393 0.5214 0.1754 0.046 Uiso 1 1 calc R . .
C22 C 0.0757(3) 0.5312(3) 0.3005(3) 0.0321(8) Uani 1 1 d . . .
H22 H 0.0695 0.6104 0.3225 0.039 Uiso 1 1 calc R . .
C23 C 0.1031(3) 0.4690(3) 0.3558(2) 0.0261(7) Uani 1 1 d . . .
H23 H 0.1159 0.5058 0.4158 0.031 Uiso 1 1 calc R . .
C24 C 0.62412(15) 0.50590(14) 0.79772(10) 0.0394(10) Uani 1 1 d . . .
N2 N 0.61941(15) 0.62167(14) 0.84261(10) 0.0494(9) Uani 1 1 d R A 1
H2N H 0.6124 0.6662 0.8098 0.059 Uiso 1 1 calc R A 1
C25 C 0.62418(15) 0.67632(14) 0.93086(10) 0.0414(13) Uani 0.80 1 d PR A 1
C26 C 0.55986(15) 0.63010(14) 0.98405(10) 0.0433(12) Uani 0.80 1 d PR A 1
H26 H 0.5091 0.5644 0.9599 0.052 Uiso 0.80 1 d PR A 1
C27 C 0.56983(15) 0.68002(14) 1.07266(10) 0.0553(15) Uani 0.80 1 d PR A 1
H27 H 0.5259 0.6484 1.1090 0.066 Uiso 0.80 1 d PR A 1
C28 C 0.64412(15) 0.77615(14) 1.10807(10) 0.0561(15) Uani 0.80 1 d PR A 1
H28 H 0.6509 0.8103 1.1686 0.067 Uiso 0.80 1 d PR A 1
C29 C 0.70844(15) 0.82236(14) 1.05487(10) 0.0603(17) Uani 0.80 1 d PR A 1
H29 H 0.7592 0.8881 1.0791 0.072 Uiso 0.80 1 d PR A 1
C30 C 0.69847(15) 0.77245(14) 0.96627(10) 0.0515(14) Uani 0.80 1 d PR A 1
H30 H 0.7424 0.8040 0.9299 0.062 Uiso 0.80 1 d PR A 1
C25B C 0.65978(15) 0.64238(14) 0.93753(10) 0.0414(13) Uani 0.20 1 d PR A 2
C26B C 0.67806(15) 0.57027(14) 0.98721(10) 0.036(4) Uiso 0.20 1 d PR A 2
H26B H 0.6779 0.4912 0.9604 0.044 Uiso 0.20 1 d PR A 2
C27B C 0.69654(15) 0.61381(14) 1.07606(10) 0.053(6) Uiso 0.20 1 d PR A 2
H27B H 0.7090 0.5645 1.1100 0.064 Uiso 0.20 1 d PR A 2
C28B C 0.69674(15) 0.72946(14) 1.11522(10) 0.032(4) Uiso 0.20 1 d PR A 2
H28B H 0.7094 0.7592 1.1760 0.038 Uiso 0.20 1 d PR A 2
C29B C 0.67846(15) 0.80156(14) 1.06554(10) 0.027(5) Uiso 0.20 1 d PR A 2
H29B H 0.6786 0.8806 1.0923 0.032 Uiso 0.20 1 d PR A 2
C30B C 0.65998(15) 0.75802(14) 0.97670(10) 0.027(5) Uiso 0.20 1 d PR A 2
H30B H 0.6475 0.8073 0.9427 0.032 Uiso 0.20 1 d PR A 2
C31 C 0.1450(3) 0.0021(3) 0.2984(2) 0.0241(7) Uani 1 1 d . . .
C32 C 0.1952(3) -0.1045(3) 0.2778(2) 0.0276(8) Uani 1 1 d . . .
C33 C 0.1214(4) -0.2026(3) 0.2471(2) 0.0356(9) Uani 1 1 d . . .
H33 H 0.1565 -0.2741 0.2339 0.043 Uiso 1 1 calc R . .
C34 C -0.0010(4) -0.1962(3) 0.2358(2) 0.0397(10) Uani 1 1 d . . .
H34 H -0.0510 -0.2631 0.2158 0.048 Uiso 1 1 calc R . .
C35 C -0.0519(4) -0.0920(3) 0.2536(2) 0.0365(9) Uani 1 1 d . . .
H35 H -0.1368 -0.0877 0.2453 0.044 Uiso 1 1 calc R . .
C36 C 0.0208(3) 0.0069(3) 0.2838(2) 0.0289(8) Uani 1 1 d . . .
H36 H -0.0149 0.0779 0.2945 0.035 Uiso 1 1 calc R . .
C37 C 0.3284(3) -0.1091(3) 0.2890(2) 0.0314(8) Uani 1 1 d . . .
H37A H 0.3561 -0.1798 0.2494 0.038 Uiso 1 1 calc R . .
H37B H 0.3520 -0.1074 0.3487 0.038 Uiso 1 1 calc R . .
C38 C 0.3818(4) -0.0300(3) 0.1759(2) 0.0406(9) Uani 1 1 d . . .
H38A H 0.4168 0.0363 0.1638 0.061 Uiso 1 1 calc R . .
H38B H 0.2978 -0.0436 0.1523 0.061 Uiso 1 1 calc R . .
H38C H 0.4284 -0.0958 0.1493 0.061 Uiso 1 1 calc R . .
C39 C 0.5120(3) 0.0064(3) 0.3045(3) 0.0433(10) Uani 1 1 d . . .
H39A H 0.5556 -0.0619 0.2789 0.065 Uiso 1 1 calc R . .
H39B H 0.5146 0.0220 0.3671 0.065 Uiso 1 1 calc R . .
H39C H 0.5501 0.0701 0.2904 0.065 Uiso 1 1 calc R . .

loop_
_atom_site_aniso_label
_atom_site_aniso_U_11
_atom_site_aniso_U_22
_atom_site_aniso_U_33
_atom_site_aniso_U_23
_atom_site_aniso_U_13
_atom_site_aniso_U_12
Pd 0.01955(14) 0.01922(13) 0.02734(15) 0.01241(10) 0.00241(10) 0.00261(9)
Fe 0.0184(2) 0.0195(2) 0.0237(2) 0.01121(18) -0.00066(19) 0.00190(18)
Cl 0.0271(5) 0.0281(4) 0.0553(6) 0.0173(4) 0.0090(4) -0.0019(3)
P 0.0157(4) 0.0189(4) 0.0269(4) 0.0135(3) 0.0001(3) 0.0016(3)
O 0.069(2) 0.084(2) 0.0456(17) 0.0486(17) -0.0271(16) -0.0394(18)
N1 0.0308(16) 0.0286(15) 0.0226(14) 0.0118(12) -0.0037(12) -0.0035(12)
N3 0.0257(16) 0.0277(15) 0.0337(16) 0.0163(12) 0.0057(13) 0.0081(12)
C1 0.0201(17) 0.0224(16) 0.0251(17) 0.0114(13) -0.0043(13) 0.0041(13)
C2 0.0242(18) 0.0223(16) 0.0309(18) 0.0097(14) -0.0010(14) 0.0101(13)
C3 0.0288(19) 0.0179(15) 0.041(2) 0.0127(14) -0.0076(16) 0.0033(13)
C4 0.031(2) 0.0288(18) 0.042(2) 0.0244(16) -0.0021(17) -0.0004(15)
C5 0.033(2) 0.0317(18) 0.0209(17) 0.0166(14) -0.0021(15) 0.0013(15)
C6 0.0194(16) 0.0182(15) 0.0261(17) 0.0116(13) -0.0025(13) 0.0039(12)
C7 0.0200(17) 0.0247(16) 0.0329(19) 0.0098(14) 0.0014(14) 0.0059(13)
C8 0.0276(19) 0.0235(17) 0.035(2) 0.0065(14) -0.0048(16) 0.0069(14)
C9 0.0273(19) 0.0186(16) 0.042(2) 0.0134(15) -0.0090(16) -0.0007(13)
C10 0.0203(17) 0.0266(17) 0.0362(19) 0.0216(15) -0.0058(15) -0.0006(13)
C11 0.0228(18) 0.0273(17) 0.0330(19) 0.0108(14) -0.0054(15) 0.0051(14)
C12 0.0200(17) 0.0176(15) 0.0234(16) 0.0080(12) 0.0030(13) -0.0006(12)
C13 0.0217(17) 0.0228(16) 0.0297(18) 0.0147(14) 0.0026(14) 0.0019(13)
C14 0.0220(18) 0.0359(19) 0.045(2) 0.0220(17) 0.0062(16) 0.0089(15)
C15 0.0246(19) 0.0325(19) 0.043(2) 0.0149(16) 0.0133(16) 0.0015(15)
C16 0.035(2) 0.0238(16) 0.0313(19) 0.0150(14) 0.0070(16) 0.0041(14)
C17 0.0218(17) 0.0246(16) 0.0285(18) 0.0148(14) -0.0002(14) 0.0013(13)
C18 0.0131(16) 0.0274(16) 0.0288(17) 0.0198(14) 0.0023(13) 0.0035(12)
C19 0.032(2) 0.0317(18) 0.0269(18) 0.0128(15) -0.0015(15) 0.0025(15)
C20 0.039(2) 0.047(2) 0.032(2) 0.0203(17) -0.0031(17) 0.0035(18)
C21 0.031(2) 0.050(2) 0.051(3) 0.041(2) 0.0041(18) 0.0090(17)
C22 0.0239(19) 0.0328(19) 0.051(2) 0.0284(17) 0.0087(17) 0.0080(15)
C23 0.0215(18) 0.0270(17) 0.0352(19) 0.0167(15) 0.0050(15) 0.0052(13)
C24 0.031(2) 0.062(3) 0.0279(19) 0.0212(19) -0.0071(16) -0.0254(19)
N2 0.052(2) 0.060(2) 0.0277(17) 0.0025(16) 0.0046(16) -0.0230(18)
C25 0.035(3) 0.059(3) 0.029(2) 0.013(2) 0.000(2) -0.012(2)
C26 0.046(3) 0.055(3) 0.034(3) 0.021(2) 0.005(2) 0.006(2)
C27 0.060(4) 0.065(4) 0.046(3) 0.022(3) 0.010(3) 0.015(3)
C28 0.071(4) 0.051(3) 0.038(3) 0.001(3) 0.000(3) 0.008(3)
C29 0.056(4) 0.061(4) 0.052(4) -0.003(3) 0.007(3) 0.001(3)
C30 0.054(4) 0.053(3) 0.039(3) 0.000(3) 0.007(3) -0.003(3)
C25B 0.035(3) 0.059(3) 0.029(2) 0.013(2) 0.000(2) -0.012(2)
C31 0.0288(19) 0.0231(16) 0.0222(17) 0.0101(13) 0.0009(14) -0.0014(13)
C32 0.037(2) 0.0240(17) 0.0242(17) 0.0105(14) 0.0063(15) 0.0037(14)
C33 0.052(3) 0.0213(17) 0.033(2) 0.0073(15) 0.0052(18) -0.0002(16)
C34 0.053(3) 0.0248(19) 0.037(2) 0.0058(16) -0.0025(19) -0.0114(17)
C35 0.033(2) 0.038(2) 0.035(2) 0.0075(16) -0.0017(17) -0.0095(17)
C36 0.030(2) 0.0245(17) 0.0317(19) 0.0079(14) 0.0001(15) -0.0031(14)
C37 0.045(2) 0.0217(16) 0.0318(19) 0.0126(14) 0.0085(17) 0.0099(15)
C38 0.046(2) 0.047(2) 0.036(2) 0.0191(18) 0.0188(18) 0.0154(19)
C39 0.029(2) 0.046(2) 0.061(3) 0.025(2) 0.0044(19) 0.0119(17)

loop_
_atom_type_symbol
_atom_type_description
_atom_type_scat_dispersion_real
_atom_type_scat_dispersion_imag
_atom_type_scat_source
C C 0.0033 0.0016 'International Tables Vol C Tables 4.2.6.8 and 6.1.1.4'
H H 0.0000 0.0000 'International Tables Vol C Tables 4.2.6.8 and 6.1.1.4'
N N 0.0061 0.0033 'International Tables Vol C Tables 4.2.6.8 and 6.1.1.4'
O O 0.0106 0.0060 'International Tables Vol C Tables 4.2.6.8 and 6.1.1.4'
P P 0.1023 0.0942 'International Tables Vol C Tables 4.2.6.8 and 6.1.1.4'
Cl Cl 0.1484 0.1585 'International Tables Vol C Tables 4.2.6.8 and 6.1.1.4'
Fe Fe 0.3463 0.8444 'International Tables Vol C Tables 4.2.6.8 and 6.1.1.4'
Pd Pd -0.9988 1.0072 'International Tables Vol C Tables 4.2.6.8 and 6.1.1.4'

loop_
_geom_angle_atom_site_label_1
_geom_angle_atom_site_label_2
_geom_angle_atom_site_label_3
_geom_angle
C31 Pd N3 81.91(12)
C31 Pd P 97.12(10)
N3 Pd P 174.44(8)
C31 Pd Cl 164.87(10)
N3 Pd Cl 90.27(8)
P Pd Cl 91.88(3)
C6 Fe C10 41.58(12)
C6 Fe C4 126.10(13)
C10 Fe C4 164.11(14)
C6 Fe C2 119.97(13)
C10 Fe C2 107.31(14)
C4 Fe C2 68.39(15)
C6 Fe C7 40.93(13)
C10 Fe C7 69.09(14)
C4 Fe C7 107.98(14)
C2 Fe C7 155.12(13)
C6 Fe C5 163.81(14)
C10 Fe C5 153.08(13)
C4 Fe C5 41.22(13)
C2 Fe C5 68.55(14)
C7 Fe C5 125.97(14)
C6 Fe C3 108.12(13)
C10 Fe C3 126.85(14)
C4 Fe C3 40.09(15)
C2 Fe C3 40.92(14)
C7 Fe C3 120.39(14)
C5 Fe C3 68.44(14)
C6 Fe C1 154.47(13)
C10 Fe C1 118.70(13)
C4 Fe C1 68.80(13)
C2 Fe C1 40.94(13)
C7 Fe C1 162.81(13)
C5 Fe C1 40.62(13)
C3 Fe C1 68.77(13)
C6 Fe C9 68.81(12)
C10 Fe C9 40.82(14)
C4 Fe C9 153.95(15)
C2 Fe C9 126.26(14)
C7 Fe C9 68.00(13)
C5 Fe C9 118.82(14)
C3 Fe C9 164.42(15)
C1 Fe C9 107.03(13)
C6 Fe C8 68.76(13)
C10 Fe C8 68.64(15)
C4 Fe C8 119.99(15)
C2 Fe C8 162.94(13)
C7 Fe C8 40.59(13)
C5 Fe C8 107.12(14)
C3 Fe C8 154.51(15)
C1 Fe C8 125.19(13)
C9 Fe C8 40.08(14)
C6 P C18 104.08(14)
C6 P C12 99.80(15)
C18 P C12 105.32(14)
C6 P Pd 116.26(10)
C18 P Pd 110.40(11)
C12 P Pd 119.30(10)
C24 N1 C11 122.4(3)
C24 N1 H1N 116.7
C11 N1 H1N 119.7
C39 N3 C38 109.2(3)
C39 N3 C37 109.5(3)
C38 N3 C37 109.8(3)
C39 N3 Pd 115.0(2)
C38 N3 Pd 108.0(2)
C37 N3 Pd 105.2(2)
C5 C1 C2 107.4(3)
C5 C1 C11 127.6(3)
C2 C1 C11 125.0(3)
C5 C1 Fe 69.35(18)
C2 C1 Fe 69.08(17)
C11 C1 Fe 129.1(2)
C3 C2 C1 108.1(3)
C3 C2 Fe 69.91(19)
C1 C2 Fe 69.97(18)
C3 C2 H2 125.9
C1 C2 H2 125.9
Fe C2 H2 125.8
C4 C3 C2 108.1(3)
C4 C3 Fe 69.46(19)
C2 C3 Fe 69.17(18)
C4 C3 H3 126.0
C2 C3 H3 126.0
Fe C3 H3 127.0
C3 C4 C5 108.4(3)
C3 C4 Fe 70.45(19)
C5 C4 Fe 69.60(18)
C3 C4 H4 125.8
C5 C4 H4 125.8
Fe C4 H4 125.7
C1 C5 C4 107.9(3)
C1 C5 Fe 70.04(17)
C4 C5 Fe 69.18(18)
C1 C5 H5 126.0
C4 C5 H5 126.0
Fe C5 H5 126.3
C7 C6 C10 107.5(3)
C7 C6 P 125.7(2)
C10 C6 P 126.8(3)
C7 C6 Fe 70.00(18)
C10 C6 Fe 69.33(17)
P C6 Fe 128.36(16)
C6 C7 C8 108.6(3)
C6 C7 Fe 69.07(18)
C8 C7 Fe 70.55(19)
C6 C7 H7 125.7
C8 C7 H7 125.7
Fe C7 H7 126.2
C9 C8 C7 107.9(3)
C9 C8 Fe 69.87(19)
C7 C8 Fe 68.86(18)
C9 C8 H8 126.0
C7 C8 H8 126.0
Fe C8 H8 126.8
C8 C9 C10 108.7(3)
C8 C9 Fe 70.05(18)
C10 C9 Fe 68.49(17)
C8 C9 H9 125.6
C10 C9 H9 125.6
Fe C9 H9 127.4
C9 C10 C6 107.3(3)
C9 C10 Fe 70.69(18)
C6 C10 Fe 69.09(17)
C9 C10 H10 126.3
C6 C10 H10 126.3
Fe C10 H10 125.5
N1 C11 C1 115.0(3)
N1 C11 H11A 108.5
C1 C11 H11A 108.5
N1 C11 H11B 108.5
C1 C11 H11B 108.5
H11A C11 H11B 107.5
C13 C12 C17 119.0(3)
C13 C12 P 122.9(2)
C17 C12 P 118.1(2)
C12 C13 C14 120.5(3)
C12 C13 H13 119.8
C14 C13 H13 119.8
C15 C14 C13 120.3(3)
C15 C14 H14 119.9
C13 C14 H14 119.9
C14 C15 C16 120.1(3)
C14 C15 H15 119.9
C16 C15 H15 119.9
C17 C16 C15 119.8(3)
C17 C16 H16 120.1
C15 C16 H16 120.1
C16 C17 C12 120.3(3)
C16 C17 H17 119.9
C12 C17 H17 119.9
C23 C18 C19 119.2(3)
C23 C18 P 122.3(3)
C19 C18 P 118.5(2)
C18 C19 C20 119.5(3)
C18 C19 H19 120.2
C20 C19 H19 120.2
C21 C20 C19 120.4(4)
C21 C20 H20 119.8
C19 C20 H20 119.8
C20 C21 C22 120.5(3)
C20 C21 H21 119.8
C22 C21 H21 119.8
C21 C22 C23 120.1(3)
C21 C22 H22 120.0
C23 C22 H22 120.0
C22 C23 C18 120.4(3)
C22 C23 H23 119.8
C18 C23 H23 119.8
O C24 N1 123.5(2)
O C24 N2 125.44(17)
N1 C24 N2 111.05(14)
C25 N2 C24 130.0
C25 N2 H2N 115.0
C24 N2 H2N 115.0
C30 C25 C26 120.0
C30 C25 N2 120.4
C26 C25 N2 119.5
C27 C26 C25 120.0
C27 C26 H26 120.0
C25 C26 H26 120.0
C26 C27 C28 120.0
C26 C27 H27 120.0
C28 C27 H27 120.0
C27 C28 C29 120.0
C27 C28 H28 120.0
C29 C28 H28 120.0
C27 C28 H28B 106.5
C29 C28 H28B 115.9
C27 C28 H29B 140.5
H28 C28 H29B 92.0
H28B C28 H29B 112.8
C30 C29 C28 120.0
C30 C29 H29 120.0
C28 C29 H29 120.0
C30 C29 H29B 136.9
C28 C29 H29B 75.3
C29 C30 C25 120.0
C29 C30 H30 120.0
C25 C30 H30 120.0
C29 C30 H30B 110.1
C25 C30 H30B 86.9
H30 C30 H30B 73.2
C26B C25B C30B 120.0
C25B C26B C27B 120.0
C25B C26B H26B 120.0
C27B C26B H26B 120.0
C28B C27B C26B 120.0
C28B C27B H27B 120.0
C26B C27B H27B 120.0
C27B C28B C29B 120.0
C27B C28B H28 147.6
C29B C28B H28 79.6
C27B C28B H28B 120.0
C29B C28B H28B 120.0
H28 C28B H28B 48.5
C30B C29B C28B 120.0
C30B C29B H29 105.5
C28B C29B H29 116.5
C30B C29B H29B 120.0
C28B C29B H29B 120.0
C29B C30B C25B 120.0
C29B C30B H30 114.0
C25B C30B H30 104.4
C29B C30B H30B 120.0
C25B C30B H30B 120.0
H30 C30B H30B 49.1
C36 C31 C32 118.0(3)
C36 C31 Pd 128.5(2)
C32 C31 Pd 112.3(2)
C33 C32 C31 120.7(3)
C33 C32 C37 121.4(3)
C31 C32 C37 117.9(3)
C34 C33 C32 120.4(3)
C34 C33 H33 119.8
C32 C33 H33 119.8
C33 C34 C35 119.8(3)
C33 C34 H34 120.1
C35 C34 H34 120.1
C34 C35 C36 120.5(4)
C34 C35 H35 119.7
C36 C35 H35 119.7
C31 C36 C35 120.5(3)
C31 C36 H36 119.7
C35 C36 H36 119.7
C32 C37 N3 108.5(3)
C32 C37 H37A 110.0
N3 C37 H37A 110.0
C32 C37 H37B 110.0
N3 C37 H37B 110.0
H37A C37 H37B 108.4
N3 C38 H38A 109.5
N3 C38 H38B 109.5
H38A C38 H38B 109.5
N3 C38 H38C 109.5
H38A C38 H38C 109.5
H38B C38 H38C 109.5
N3 C39 H39A 109.5
N3 C39 H39B 109.5
H39A C39 H39B 109.5
N3 C39 H39C 109.5
H39A C39 H39C 109.5
H39B C39 H39C 109.5

loop_
_geom_bond_atom_site_label_1
_geom_bond_atom_site_label_2
_geom_bond_distance
Pd C31 2.005(3)
Pd N3 2.152(3)
Pd P 2.2576(9)
Pd Cl 2.4160(8)
Fe C6 2.029(3)
Fe C10 2.032(3)
Fe C4 2.036(3)
Fe C2 2.039(3)
Fe C7 2.041(3)
Fe C5 2.042(3)
Fe C3 2.049(3)
Fe C1 2.051(3)
Fe C9 2.061(3)
Fe C8 2.063(3)
P C6 1.814(3)
P C18 1.815(3)
P C12 1.821(3)
O C24 1.206(3)
N1 C24 1.350(3)
N1 C11 1.442(4)
N1 H1N 0.9588
N3 C39 1.474(5)
N3 C38 1.477(5)
N3 C37 1.489(4)
C1 C5 1.420(5)
C1 C2 1.430(5)
C1 C11 1.499(4)
C2 C3 1.429(5)
C2 H2 0.9500
C3 C4 1.400(5)
C3 H3 0.9500
C4 C5 1.435(5)
C4 H4 0.9500
C5 H5 0.9500
C6 C7 1.423(5)
C6 C10 1.441(4)
C7 C8 1.424(5)
C7 H7 0.9500
C8 C9 1.413(5)
C8 H8 0.9500
C9 C10 1.428(5)
C9 H9 0.9500
C10 H10 0.9500
C11 H11A 0.9900
C11 H11B 0.9900
C12 C13 1.386(4)
C12 C17 1.405(4)
C13 C14 1.390(5)
C13 H13 0.9500
C14 C15 1.373(5)
C14 H14 0.9500
C15 C16 1.396(5)
C15 H15 0.9500
C16 C17 1.383(5)
C16 H16 0.9500
C17 H17 0.9500
C18 C23 1.393(4)
C18 C19 1.394(5)
C19 C20 1.401(5)
C19 H19 0.9500
C20 C21 1.364(5)
C20 H20 0.9500
C21 C22 1.379(6)
C21 H21 0.9500
C22 C23 1.382(5)
C22 H22 0.9500
C23 H23 0.9500
C24 N2 1.4123
N2 C25 1.3944
N2 H2N 0.8800
C25 C30 1.3900
C25 C26 1.3900
C26 C27 1.3900
C26 H26 0.9500
C27 C28 1.3900
C27 H27 0.9500
C28 C29 1.3900
C28 H28 0.9500
C29 C30 1.3900
C29 H29 0.9500
C30 H30 0.9500
C25B C26B 1.3900
C25B C30B 1.3900
C26B C27B 1.3900
C26B H26B 0.9500
C27B C28B 1.3900
C27B H27B 0.9500
C28B C29B 1.3900
C28B H28B 0.9501
C29B C30B 1.3900
C29B H29B 0.9500
C30B H30B 0.9500
C31 C36 1.391(5)
C31 C32 1.406(5)
C32 C33 1.398(5)
C32 C37 1.484(5)
C33 C34 1.368(6)
C33 H33 0.9500
C34 C35 1.384(5)
C34 H34 0.9500
C35 C36 1.398(5)
C35 H35 0.9500
C36 H36 0.9500
C37 H37A 0.9900
C37 H37B 0.9900
C38 H38A 0.9800
C38 H38B 0.9800
C38 H38C 0.9800
C39 H39A 0.9800
C39 H39B 0.9800
C39 H39C 0.9800

loop_
_platon_squeeze_void_nr
_platon_squeeze_void_average_x
_platon_squeeze_void_average_y
_platon_squeeze_void_average_z
_platon_squeeze_void_volume
_platon_squeeze_void_count_electrons
_platon_squeeze_void_content
1 -0.003 0.000 0.000 521 253 ' '
